data_7101793
loop_
_publ_author_name
'le Roex, Tanya'
'Nassimbeni, Luigi R'
'Weber, Edwin'

_publ_section_title
;
 Clathrates with mixed guests.
;
_journal_issue 11
_journal_name_full 'Chemical communications (Cambridge, England)'
_journal_page_first 1124
_journal_page_last 1126
_journal_paper_doi 10.1039/b618782j
_journal_year 2007
_chemical_formula_moiety '1.5(C28 H18 O2). 1.07(C2 H6 O). 0.93(C2 H3 N)'
_chemical_formula_sum 'C46 H36 N O4'
_chemical_formula_weight 666.76
_chemical_name_common
;
1.5(9,9'-(ethyne-1,2-diyl)difluoren-9-ol). 1.07(ethanol).
0.93(acetonitrile) clathrate
;
_chemical_name_systematic
;
1.5(9,9'-(ethyne-1,2-diyl)difluoren-9-ol). 1.07(ethanol).
0.93(acetonitrile) clathrate
;
_space_group_IT_number 2
_symmetry_cell_setting triclinic
_symmetry_space_group_name_Hall '-P 1'
_symmetry_space_group_name_H-M 'P -1'
_atom_sites_solution_hydrogens geom
_atom_sites_solution_primary direct
_atom_sites_solution_secondary difmap
_audit_creation_method SHELXL-97
_cell_angle_alpha 80.29(3)
_cell_angle_beta 87.53(3)
_cell_angle_gamma 89.42(3)
_cell_formula_units_Z 2
_cell_length_a 9.6894(19)
_cell_length_b 11.558(2)
_cell_length_c 16.063(3)
_cell_measurement_reflns_used 35240
_cell_measurement_temperature 173(2)
_cell_measurement_theta_max 27.88
_cell_measurement_theta_min 1.02
_cell_volume 1771.4(6)
_computing_cell_refinement 'Collect (Nonius, 2000)'
_computing_data_collection 'Collect (Nonius, 2000)'
_computing_data_reduction 'Collect (Nonius, 2000)'
_computing_molecular_graphics 'XSEED, a graphical interface to SHELX (1999)'
_computing_publication_material 'SHELXL-97 (Sheldrick, 1997)'
_computing_structure_refinement 'SHELXL-97 (Sheldrick, 1997)'
_computing_structure_solution 'SHELXS-97 (Sheldrick, 1990)'
_diffrn_ambient_temperature 173(2)
_diffrn_measured_fraction_theta_full 0.966
_diffrn_measured_fraction_theta_max 0.966
_diffrn_measurement_device_type 'Nonius Kappa CCD'
_diffrn_measurement_method 'combination of phi and omega'
_diffrn_radiation_monochromator graphite
_diffrn_radiation_source 'fine-focus sealed tube'
_diffrn_radiation_type MoK\a
_diffrn_radiation_wavelength 0.71073
_diffrn_reflns_av_R_equivalents 0.0361
_diffrn_reflns_av_sigmaI/netI 0.0812
_diffrn_reflns_limit_h_max 11
_diffrn_reflns_limit_h_min -12
_diffrn_reflns_limit_k_max 15
_diffrn_reflns_limit_k_min -14
_diffrn_reflns_limit_l_max 20
_diffrn_reflns_limit_l_min -20
_diffrn_reflns_number 14887
_diffrn_reflns_theta_full 27.85
_diffrn_reflns_theta_max 27.85
_diffrn_reflns_theta_min 3.58
_exptl_absorpt_coefficient_mu 0.079
_exptl_absorpt_correction_type none
_exptl_crystal_colour colourless
_exptl_crystal_density_diffrn 1.250
_exptl_crystal_density_meas ?
_exptl_crystal_density_method .
_exptl_crystal_description 'clear plates'
_exptl_crystal_F_000 702
_exptl_crystal_size_max 0.25
_exptl_crystal_size_mid 0.22
_exptl_crystal_size_min 0.1
_refine_diff_density_max 0.473
_refine_diff_density_min -0.289
_refine_diff_density_rms 0.049
_refine_ls_extinction_method none
_refine_ls_goodness_of_fit_ref 1.019
_refine_ls_hydrogen_treatment mixed
_refine_ls_matrix_type full
_refine_ls_number_parameters 477
_refine_ls_number_reflns 8142
_refine_ls_number_restraints 0
_refine_ls_restrained_S_all 1.019
_refine_ls_R_factor_all 0.0970
_refine_ls_R_factor_gt 0.0452
_refine_ls_shift/su_max 0.000
_refine_ls_shift/su_mean 0.000
_refine_ls_structure_factor_coef Fsqd
_refine_ls_weighting_details 'calc w=1/[\s^2^(Fo^2^)+(0.0613P)^2^+0.0000P] where P=(Fo^2^+2Fc^2^)/3'
_refine_ls_weighting_scheme calc
_refine_ls_wR_factor_gt 0.1071
_refine_ls_wR_factor_ref 0.1218
_reflns_number_gt 4951
_reflns_number_total 8142
_reflns_threshold_expression >2sigma(I)
_cod_data_source_file b618782j.txt
_cod_data_source_block 1.5H2.1.07EtOH.0.93MeCN
_cod_original_sg_symbol_H-M P-1
_cod_database_code 7101793

loop_
_symmetry_equiv_pos_as_xyz
'x, y, z'
'-x, -y, -z'

loop_
_atom_site_label
_atom_site_type_symbol
_atom_site_fract_x
_atom_site_fract_y
_atom_site_fract_z
_atom_site_U_iso_or_equiv
_atom_site_adp_type
_atom_site_occupancy
_atom_site_symmetry_multiplicity
_atom_site_calc_flag
_atom_site_refinement_flags
C1 C -0.24128(16) 0.55048(15) 0.28188(11) 0.0256(4) Uani 1 1 d .
H1 H -0.2282 0.5955 0.2269 0.031 Uiso 1 1 calc R
C2 C -0.37115(17) 0.54086(16) 0.32303(12) 0.0322(4) Uani 1 1 d .
H2 H -0.4482 0.5789 0.2955 0.039 Uiso 1 1 calc R
C3 C -0.38921(18) 0.47646(18) 0.40353(12) 0.0359(5) Uani 1 1 d .
H3 H -0.4787 0.4709 0.4304 0.043 Uiso 1 1 calc R
C4 C -0.27910(17) 0.41988(16) 0.44565(11) 0.0307(4) Uani 1 1 d .
H4 H -0.2921 0.3766 0.5012 0.037 Uiso 1 1 calc R
C5 C 0.02210(18) 0.30677(15) 0.50611(10) 0.0278(4) Uani 1 1 d .
H5 H -0.0443 0.2847 0.5511 0.033 Uiso 1 1 calc R
C6 C 0.15740(19) 0.26836(16) 0.51340(11) 0.0328(4) Uani 1 1 d .
H6 H 0.1841 0.2196 0.5638 0.039 Uiso 1 1 calc R
C7 C 0.25468(19) 0.30045(16) 0.44759(11) 0.0319(4) Uani 1 1 d .
H7 H 0.3467 0.2720 0.4531 0.038 Uiso 1 1 calc R
C8 C 0.21891(16) 0.37371(15) 0.37367(10) 0.0255(4) Uani 1 1 d .
H8 H 0.2857 0.3967 0.3291 0.031 Uiso 1 1 calc R
O9 O 0.04446(11) 0.45368(10) 0.21358(6) 0.0209(3) Uani 1 1 d .
C9 C 0.01999(15) 0.49224(14) 0.29333(9) 0.0178(3) Uani 1 1 d .
H9 H -0.014(2) 0.393(2) 0.2050(14) 0.071(7) Uiso 1 1 d .
C10 C 0.07368(15) 0.61289(14) 0.28198(9) 0.0187(3) Uani 1 1 d .
C11 C 0.10722(15) 0.71391(14) 0.27155(9) 0.0187(3) Uani 1 1 d .
O12 O 0.19658(11) 0.87851(10) 0.17489(6) 0.0212(3) Uani 1 1 d .
C12 C 0.15151(15) 0.83735(13) 0.26085(9) 0.0180(3) Uani 1 1 d .
H12 H 0.271(2) 0.822(2) 0.1592(15) 0.070(7) Uiso 1 1 d .
C13 C 0.38477(16) 0.79399(14) 0.33596(10) 0.0232(4) Uani 1 1 d .
H13 H 0.4160 0.7423 0.2990 0.028 Uiso 1 1 calc R
C14 C 0.46469(17) 0.81422(15) 0.40210(11) 0.0284(4) Uani 1 1 d .
H14 H 0.5519 0.7767 0.4101 0.034 Uiso 1 1 calc R
C15 C 0.41757(19) 0.88872(15) 0.45623(11) 0.0301(4) Uani 1 1 d .
H15 H 0.4719 0.8999 0.5021 0.036 Uiso 1 1 calc R
C16 C 0.29222(18) 0.94749(15) 0.44467(10) 0.0272(4) Uani 1 1 d .
H16 H 0.2616 0.9999 0.4813 0.033 Uiso 1 1 calc R
C17 C -0.01339(19) 1.05274(16) 0.38196(11) 0.0333(4) Uani 1 1 d .
H17 H 0.0125 1.0917 0.4264 0.040 Uiso 1 1 calc R
C18 C -0.1401(2) 1.07473(18) 0.34577(12) 0.0414(5) Uani 1 1 d .
H18 H -0.2013 1.1299 0.3654 0.050 Uiso 1 1 calc R
C19 C -0.17925(19) 1.01755(18) 0.28124(12) 0.0381(5) Uani 1 1 d .
H19 H -0.2675 1.0328 0.2581 0.046 Uiso 1 1 calc R
C20 C -0.09049(17) 0.93816(16) 0.25026(11) 0.0284(4) Uani 1 1 d .
H20 H -0.1168 0.8991 0.2059 0.034 Uiso 1 1 calc R
C21 C 0.15109(16) 0.39415(15) -0.03082(10) 0.0246(4) Uani 1 1 d .
H21 H 0.1519 0.4737 -0.0583 0.030 Uiso 1 1 calc R
C22 C 0.06709(16) 0.31222(16) -0.05783(10) 0.0274(4) Uani 1 1 d .
H22 H 0.0098 0.3359 -0.1042 0.033 Uiso 1 1 calc R
C23 C 0.06635(16) 0.19581(16) -0.01738(10) 0.0276(4) Uani 1 1 d .
H23 H 0.0097 0.1407 -0.0374 0.033 Uiso 1 1 calc R
C24 C 0.14658(15) 0.15865(15) 0.05157(10) 0.0228(4) Uani 1 1 d .
H24 H 0.1444 0.0794 0.0795 0.027 Uiso 1 1 calc R
C25 C 0.36104(16) 0.13079(15) 0.20710(10) 0.0231(4) Uani 1 1 d .
H25 H 0.3196 0.0567 0.2072 0.028 Uiso 1 1 calc R
C26 C 0.45792(16) 0.14488(16) 0.26638(10) 0.0274(4) Uani 1 1 d .
H26 H 0.4808 0.0799 0.3082 0.033 Uiso 1 1 calc R
C27 C 0.52136(16) 0.25228(16) 0.26529(10) 0.0269(4) Uani 1 1 d .
H27 H 0.5881 0.2598 0.3056 0.032 Uiso 1 1 calc R
C28 C 0.48787(16) 0.34891(15) 0.20557(10) 0.0232(4) Uani 1 1 d .
H28 H 0.5318 0.4223 0.2043 0.028 Uiso 1 1 calc R
O29 O 0.26915(11) 0.52629(10) 0.10938(7) 0.0233(3) Uani 1 1 d .
C29 C 0.33495(15) 0.42912(13) 0.07802(9) 0.0175(3) Uani 1 1 d .
H29 H 0.197(2) 0.498(2) 0.1457(14) 0.058(7) Uiso 1 1 d .
C30 C 0.45047(15) 0.48024(13) 0.02074(10) 0.0185(3) Uani 1 1 d .
C1A C -0.13211(15) 0.49256(14) 0.32338(10) 0.0192(3) Uani 1 1 d .
C4A C -0.14930(16) 0.42798(14) 0.40482(10) 0.0214(4) Uani 1 1 d .
C5A C -0.01483(16) 0.37796(14) 0.43204(10) 0.0207(4) Uani 1 1 d .
C8A C 0.08440(15) 0.41201(14) 0.36682(9) 0.0190(3) Uani 1 1 d .
C13A C 0.25937(15) 0.85070(13) 0.32548(9) 0.0177(3) Uani 1 1 d .
C16A C 0.21265(16) 0.92805(14) 0.37847(10) 0.0204(4) Uani 1 1 d .
C17A C 0.07509(17) 0.97246(14) 0.35184(10) 0.0232(4) Uani 1 1 d .
C20A C 0.03667(16) 0.91733(14) 0.28528(10) 0.0202(3) Uani 1 1 d .
C21A C 0.23365(15) 0.35744(14) 0.03697(9) 0.0175(3) Uani 1 1 d .
C24A C 0.23045(15) 0.24090(14) 0.07866(9) 0.0182(3) Uani 1 1 d .
C25A C 0.32673(15) 0.22777(14) 0.14801(9) 0.0185(3) Uani 1 1 d .
C28A C 0.38967(15) 0.33610(14) 0.14824(9) 0.0180(3) Uani 1 1 d .
N1G N -0.13585(16) 0.30041(15) 0.16397(11) 0.0449(4) Uani 1 1 d .
C2G C -0.2796(2) 0.1922(2) 0.06884(13) 0.0482(6) Uani 1 1 d .
O3G O 0.39637(12) 0.72427(11) 0.14210(8) 0.0338(3) Uani 1 1 d .
C3G C 0.52910(17) 0.75341(17) 0.10281(12) 0.0333(4) Uani 1 1 d .
H3GA H 0.5263 0.7533 0.0413 0.040 Uiso 1 1 calc R
H3GB H 0.5979 0.6944 0.1265 0.040 Uiso 1 1 calc R
H3G H 0.359(2) 0.655(2) 0.1297(15) 0.072(7) Uiso 1 1 d .
C4G C 0.5695(3) 0.8714(2) 0.11796(18) 0.0775(9) Uani 1 1 d .
H4GA H 0.5706 0.8714 0.1789 0.116 Uiso 1 1 calc R
H4GB H 0.5027 0.9299 0.0927 0.116 Uiso 1 1 calc R
H4GC H 0.6617 0.8908 0.0922 0.116 Uiso 1 1 calc R
C1GA C -0.1988(2) 0.2559(2) 0.11991(15) 0.0299(6) Uiso 0.93 1 d P
C1GB C -0.201(3) 0.297(3) 0.099(2) 0.042(9) Uiso 0.07 1 d P

loop_
_atom_site_aniso_label
_atom_site_aniso_U_11
_atom_site_aniso_U_22
_atom_site_aniso_U_33
_atom_site_aniso_U_23
_atom_site_aniso_U_13
_atom_site_aniso_U_12
C1 0.0232(9) 0.0261(10) 0.0295(9) -0.0104(8) -0.0022(7) 0.0021(7)
C2 0.0212(9) 0.0378(11) 0.0434(12) -0.0225(9) -0.0047(8) 0.0047(8)
C3 0.0212(9) 0.0481(12) 0.0440(12) -0.0266(10) 0.0102(8) -0.0061(8)
C4 0.0297(10) 0.0338(11) 0.0305(10) -0.0130(8) 0.0107(8) -0.0100(8)
C5 0.0401(10) 0.0240(10) 0.0183(9) -0.0012(7) 0.0029(7) -0.0086(8)
C6 0.0460(11) 0.0267(10) 0.0237(10) 0.0031(8) -0.0097(8) 0.0004(9)
C7 0.0322(10) 0.0312(11) 0.0322(10) -0.0032(8) -0.0090(8) 0.0064(8)
C8 0.0234(9) 0.0290(10) 0.0236(9) -0.0029(8) 0.0004(7) 0.0003(7)
O9 0.0246(6) 0.0217(6) 0.0170(6) -0.0061(5) 0.0031(4) -0.0041(5)
C9 0.0190(8) 0.0181(8) 0.0163(8) -0.0036(7) 0.0022(6) -0.0013(6)
C10 0.0180(8) 0.0229(9) 0.0147(8) -0.0019(7) 0.0004(6) -0.0009(7)
C11 0.0185(8) 0.0224(9) 0.0149(8) -0.0029(7) -0.0006(6) 0.0007(7)
O12 0.0275(6) 0.0190(6) 0.0155(6) 0.0009(5) 0.0032(5) -0.0017(5)
C12 0.0215(8) 0.0166(8) 0.0154(8) -0.0013(6) -0.0003(6) -0.0004(7)
C13 0.0232(8) 0.0219(9) 0.0244(9) -0.0039(7) -0.0019(7) 0.0023(7)
C14 0.0256(9) 0.0265(10) 0.0318(10) 0.0011(8) -0.0086(7) -0.0019(8)
C15 0.0409(11) 0.0247(10) 0.0249(9) -0.0017(8) -0.0115(8) -0.0068(8)
C16 0.0411(10) 0.0213(9) 0.0198(9) -0.0046(7) -0.0017(7) -0.0044(8)
C17 0.0445(11) 0.0299(11) 0.0257(10) -0.0068(8) 0.0024(8) 0.0120(9)
C18 0.0455(12) 0.0439(13) 0.0322(11) -0.0028(9) 0.0076(9) 0.0244(10)
C19 0.0318(10) 0.0466(13) 0.0329(11) 0.0007(9) 0.0004(8) 0.0170(9)
C20 0.0269(9) 0.0319(10) 0.0249(9) -0.0006(8) -0.0004(7) 0.0040(8)
C21 0.0244(9) 0.0244(9) 0.0221(9) 0.0036(7) 0.0024(7) 0.0024(7)
C22 0.0217(9) 0.0370(11) 0.0228(9) -0.0026(8) -0.0040(7) 0.0002(8)
C23 0.0218(9) 0.0352(11) 0.0277(9) -0.0102(8) -0.0009(7) -0.0060(8)
C24 0.0214(8) 0.0194(9) 0.0276(9) -0.0047(7) 0.0024(7) -0.0035(7)
C25 0.0209(8) 0.0201(9) 0.0260(9) 0.0015(7) 0.0028(7) -0.0002(7)
C26 0.0228(9) 0.0332(10) 0.0229(9) 0.0040(8) 0.0012(7) 0.0051(8)
C27 0.0188(8) 0.0378(11) 0.0245(9) -0.0063(8) -0.0021(7) 0.0014(8)
C28 0.0199(8) 0.0263(10) 0.0244(9) -0.0073(7) 0.0017(7) -0.0027(7)
O29 0.0228(6) 0.0180(6) 0.0288(6) -0.0057(5) 0.0106(5) -0.0012(5)
C29 0.0178(8) 0.0142(8) 0.0202(8) -0.0033(7) 0.0052(6) 0.0003(6)
C30 0.0210(8) 0.0131(8) 0.0210(8) -0.0026(7) 0.0015(6) 0.0008(6)
C1A 0.0177(8) 0.0182(9) 0.0237(9) -0.0091(7) 0.0008(6) -0.0014(6)
C4A 0.0223(8) 0.0207(9) 0.0227(9) -0.0090(7) 0.0041(7) -0.0058(7)
C5A 0.0277(9) 0.0163(8) 0.0186(8) -0.0051(7) 0.0033(7) -0.0047(7)
C8A 0.0224(8) 0.0166(8) 0.0181(8) -0.0028(7) -0.0004(6) -0.0028(7)
C13A 0.0208(8) 0.0142(8) 0.0169(8) 0.0003(6) 0.0006(6) -0.0033(6)
C16A 0.0265(9) 0.0159(8) 0.0184(8) -0.0015(7) 0.0012(7) -0.0034(7)
C17A 0.0301(9) 0.0184(9) 0.0202(9) -0.0016(7) 0.0043(7) 0.0010(7)
C20A 0.0227(8) 0.0171(9) 0.0192(8) 0.0008(7) 0.0028(6) 0.0014(7)
C21A 0.0155(7) 0.0182(9) 0.0178(8) -0.0014(7) 0.0049(6) -0.0003(6)
C24A 0.0158(8) 0.0192(9) 0.0191(8) -0.0028(7) 0.0047(6) -0.0013(6)
C25A 0.0167(8) 0.0189(9) 0.0187(8) -0.0008(7) 0.0045(6) -0.0008(6)
C28A 0.0164(8) 0.0190(9) 0.0175(8) -0.0013(7) 0.0061(6) -0.0002(6)
N1G 0.0388(9) 0.0477(11) 0.0534(11) -0.0245(9) 0.0048(8) -0.0164(8)
C2G 0.0372(11) 0.0638(15) 0.0499(13) -0.0271(11) -0.0005(9) -0.0157(11)
O3G 0.0284(7) 0.0302(7) 0.0461(8) -0.0197(6) 0.0144(6) -0.0067(6)
C3G 0.0233(9) 0.0395(12) 0.0391(11) -0.0144(9) 0.0061(8) -0.0012(8)
C4G 0.0642(16) 0.0704(18) 0.108(2) -0.0537(17) 0.0504(15) -0.0431(14)

loop_
_atom_type_symbol
_atom_type_description
_atom_type_scat_dispersion_real
_atom_type_scat_dispersion_imag
_atom_type_scat_source
C C 0.0033 0.0016 'International Tables Vol C Tables 4.2.6.8 and 6.1.1.4'
H H 0.0000 0.0000 'International Tables Vol C Tables 4.2.6.8 and 6.1.1.4'
N N 0.0061 0.0033 'International Tables Vol C Tables 4.2.6.8 and 6.1.1.4'
O O 0.0106 0.0060 'International Tables Vol C Tables 4.2.6.8 and 6.1.1.4'

loop_
_geom_angle_atom_site_label_1
_geom_angle_atom_site_label_2
_geom_angle_atom_site_label_3
_geom_angle
_geom_angle_site_symmetry_1
C1A C1 C2 117.97(17) .
C3 C2 C1 120.73(17) .
C2 C3 C4 121.23(16) .
C3 C4 C4A 118.48(17) .
C6 C5 C5A 118.84(16) .
C5 C6 C7 120.63(16) .
C6 C7 C8 120.83(17) .
C8A C8 C7 118.34(16) .
O9 C9 C10 105.97(12) .
O9 C9 C8A 113.33(13) .
C10 C9 C8A 112.29(12) .
O9 C9 C1A 114.56(12) .
C10 C9 C1A 109.01(13) .
C8A C9 C1A 101.77(12) .
C11 C10 C9 174.98(16) .
C10 C11 C12 178.22(16) .
O12 C12 C11 110.42(12) .
O12 C12 C20A 108.72(12) .
C11 C12 C20A 112.16(12) .
O12 C12 C13A 114.02(12) .
C11 C12 C13A 109.76(13) .
C20A C12 C13A 101.52(12) .
C13A C13 C14 118.45(16) .
C15 C14 C13 120.33(16) .
C14 C15 C16 121.14(16) .
C16A C16 C15 118.65(16) .
C18 C17 C17A 118.56(17) .
C17 C18 C19 121.13(18) .
C18 C19 C20 120.52(17) .
C20A C20 C19 118.52(16) .
C21A C21 C22 118.62(16) .
C21 C22 C23 120.47(15) .
C24 C23 C22 121.36(15) .
C23 C24 C24A 118.08(16) .
C25A C25 C26 118.39(15) .
C27 C26 C25 121.05(16) .
C26 C27 C28 120.45(15) .
C28A C28 C27 118.68(15) .
O29 C29 C30 105.79(12) .
O29 C29 C28A 113.04(12) .
C30 C29 C28A 110.05(13) .
O29 C29 C21A 112.46(12) .
C30 C29 C21A 114.16(12) .
C28A C29 C21A 101.54(12) .
C30 C30 C29 175.4(2) 2_665
C1 C1A C4A 121.64(15) .
C1 C1A C9 128.08(15) .
C4A C1A C9 110.21(14) .
C4 C4A C1A 119.92(16) .
C4 C4A C5A 131.22(16) .
C1A C4A C5A 108.86(14) .
C5 C5A C8A 120.18(15) .
C5 C5A C4A 131.22(15) .
C8A C5A C4A 108.58(14) .
C8 C8A C5A 121.16(15) .
C8 C8A C9 128.41(14) .
C5A C8A C9 110.43(13) .
C13 C13A C16A 121.59(14) .
C13 C13A C12 127.68(14) .
C16A C13A C12 110.69(14) .
C16 C16A C13A 119.81(15) .
C16 C16A C17A 131.69(15) .
C13A C16A C17A 108.46(13) .
C17 C17A C20A 120.11(15) .
C17 C17A C16A 131.42(15) .
C20A C17A C16A 108.47(14) .
C20 C20A C17A 121.12(15) .
C20 C20A C12 128.10(14) .
C17A C20A C12 110.78(13) .
C21 C21A C24A 120.76(14) .
C21 C21A C29 128.81(14) .
C24A C21A C29 110.42(13) .
C24 C24A C21A 120.67(14) .
C24 C24A C25A 130.50(15) .
C21A C24A C25A 108.82(13) .
C25 C25A C28A 120.13(14) .
C25 C25A C24A 131.20(14) .
C28A C25A C24A 108.67(13) .
C28 C28A C25A 121.28(15) .
C28 C28A C29 128.17(14) .
C25A C28A C29 110.55(13) .
C1GA N1G C1GB 25.4(17) .
C1GA C2G C1GB 19.6(14) .
O3G C3G C4G 109.29(15) .
N1G C1GA C2G 175.9(3) .
N1G C1GB C2G 131(3) .

loop_
_geom_bond_atom_site_label_1
_geom_bond_atom_site_label_2
_geom_bond_distance
_geom_bond_site_symmetry_2
C1 C1A 1.381(2) .
C1 C2 1.392(2) .
C2 C3 1.384(3) .
C3 C4 1.387(3) .
C4 C4A 1.390(2) .
C5 C6 1.383(3) .
C5 C5A 1.386(2) .
C6 C7 1.390(3) .
C7 C8 1.392(2) .
C8 C8A 1.375(2) .
O9 C9 1.4353(18) .
C9 C10 1.473(2) .
C9 C8A 1.525(2) .
C9 C1A 1.531(2) .
C10 C11 1.198(2) .
C11 C12 1.474(2) .
O12 C12 1.4332(18) .
C12 C20A 1.520(2) .
C12 C13A 1.531(2) .
C13 C13A 1.378(2) .
C13 C14 1.393(2) .
C14 C15 1.384(3) .
C15 C16 1.390(3) .
C16 C16A 1.389(2) .
C17 C18 1.384(3) .
C17 C17A 1.389(2) .
C18 C19 1.388(3) .
C19 C20 1.389(3) .
C20 C20A 1.379(2) .
C21 C21A 1.385(2) .
C21 C22 1.390(2) .
C22 C23 1.392(2) .
C23 C24 1.386(2) .
C24 C24A 1.393(2) .
C25 C25A 1.389(2) .
C25 C26 1.395(2) .
C26 C27 1.388(2) .
C27 C28 1.390(2) .
C28 C28A 1.378(2) .
O29 C29 1.4389(19) .
C29 C30 1.480(2) .
C29 C28A 1.530(2) .
C29 C21A 1.530(2) .
C30 C30 1.194(3) 2_665
C1A C4A 1.397(2) .
C4A C5A 1.474(2) .
C5A C8A 1.399(2) .
C13A C16A 1.394(2) .
C16A C17A 1.478(2) .
C17A C20A 1.399(2) .
C21A C24A 1.399(2) .
C24A C25A 1.471(2) .
C25A C28A 1.399(2) .
N1G C1GA 1.142(2) .
N1G C1GB 1.25(3) .
C2G C1GA 1.449(3) .
C2G C1GB 1.59(3) .
O3G C3G 1.426(2) .
C3G C4G 1.484(3) .

loop_
_geom_hbond_atom_site_label_D
_geom_hbond_atom_site_label_H
_geom_hbond_atom_site_label_A
_geom_hbond_distance_DH
_geom_hbond_distance_HA
_geom_hbond_distance_DA
_geom_hbond_angle_DHA
O9 H9 N1G 0.94(2) 1.82(2) 2.7358(19) 165(2)
O12 H12 O3G 1.02(3) 1.70(3) 2.7133(18) 175(2)
O3G H3G O29 0.93(2) 1.82(2) 2.7479(18) 174(2)
O29 H29 O9 0.92(2) 1.82(2) 2.7375(18) 175(2)

loop_
_geom_torsion_atom_site_label_1
_geom_torsion_atom_site_label_2
_geom_torsion_atom_site_label_3
_geom_torsion_atom_site_label_4
_geom_torsion
_geom_torsion_site_symmetry_4
C1A C1 C2 C3 0.9(2) .
C1 C2 C3 C4 0.1(3) .
C2 C3 C4 C4A -0.7(3) .
C5A C5 C6 C7 -0.1(3) .
C5 C6 C7 C8 1.3(3) .
C6 C7 C8 C8A -1.0(3) .
O9 C9 C10 C11 96.2(18) .
C8A C9 C10 C11 -139.6(17) .
C1A C9 C10 C11 -27.6(18) .
C9 C10 C11 C12 142(5) .
C10 C11 C12 O12 126(6) .
C10 C11 C12 C20A -113(6) .
C10 C11 C12 C13A -1(6) .
C13A C13 C14 C15 0.7(2) .
C13 C14 C15 C16 -1.9(3) .
C14 C15 C16 C16A 1.5(2) .
C17A C17 C18 C19 0.5(3) .
C17 C18 C19 C20 -1.3(3) .
C18 C19 C20 C20A 0.3(3) .
C21A C21 C22 C23 0.0(2) .
C21 C22 C23 C24 1.3(3) .
C22 C23 C24 C24A -1.1(2) .
C25A C25 C26 C27 -1.6(2) .
C25 C26 C27 C28 1.0(2) .
C26 C27 C28 C28A 0.7(2) .
O29 C29 C30 C30 94(3) 2_665
C28A C29 C30 C30 -29(3) 2_665
C21A C29 C30 C30 -142(3) 2_665
C2 C1 C1A C4A -1.3(2) .
C2 C1 C1A C9 -177.97(15) .
O9 C9 C1A C1 -56.8(2) .
C10 C9 C1A C1 61.69(19) .
C8A C9 C1A C1 -179.52(15) .
O9 C9 C1A C4A 126.19(14) .
C10 C9 C1A C4A -115.29(14) .
C8A C9 C1A C4A 3.50(16) .
C3 C4 C4A C1A 0.3(2) .
C3 C4 C4A C5A -179.49(16) .
C1 C1A C4A C4 0.7(2) .
C9 C1A C4A C4 177.91(14) .
C1 C1A C4A C5A -179.45(14) .
C9 C1A C4A C5A -2.24(17) .
C6 C5 C5A C8A -1.4(2) .
C6 C5 C5A C4A 177.35(15) .
C4 C4A C5A C5 0.8(3) .
C1A C4A C5A C5 -178.98(16) .
C4 C4A C5A C8A 179.68(16) .
C1A C4A C5A C8A -0.15(17) .
C7 C8 C8A C5A -0.4(2) .
C7 C8 C8A C9 179.77(15) .
C5 C5A C8A C8 1.6(2) .
C4A C5A C8A C8 -177.36(14) .
C5 C5A C8A C9 -178.53(13) .
C4A C5A C8A C9 2.49(17) .
O9 C9 C8A C8 52.7(2) .
C10 C9 C8A C8 -67.3(2) .
C1A C9 C8A C8 176.23(15) .
O9 C9 C8A C5A -127.13(14) .
C10 C9 C8A C5A 112.83(14) .
C1A C9 C8A C5A -3.60(16) .
C14 C13 C13A C16A 0.9(2) .
C14 C13 C13A C12 -176.52(15) .
O12 C12 C13A C13 -66.1(2) .
C11 C12 C13A C13 58.3(2) .
C20A C12 C13A C13 177.16(15) .
O12 C12 C13A C16A 116.26(14) .
C11 C12 C13A C16A -119.28(14) .
C20A C12 C13A C16A -0.45(16) .
C15 C16 C16A C13A 0.1(2) .
C15 C16 C16A C17A 177.34(16) .
C13 C13A C16A C16 -1.3(2) .
C12 C13A C16A C16 176.53(14) .
C13 C13A C16A C17A -179.10(14) .
C12 C13A C16A C17A -1.32(17) .
C18 C17 C17A C20A 1.2(3) .
C18 C17 C17A C16A -177.83(17) .
C16 C16A C17A C17 4.3(3) .
C13A C16A C17A C17 -178.17(17) .
C16 C16A C17A C20A -174.76(17) .
C13A C16A C17A C20A 2.74(18) .
C19 C20 C20A C17A 1.4(2) .
C19 C20 C20A C12 -178.43(15) .
C17 C17A C20A C20 -2.2(2) .
C16A C17A C20A C20 177.02(14) .
C17 C17A C20A C12 177.71(15) .
C16A C17A C20A C12 -3.08(17) .
O12 C12 C20A C20 61.6(2) .
C11 C12 C20A C20 -60.8(2) .
C13A C12 C20A C20 -177.93(16) .
O12 C12 C20A C17A -118.32(14) .
C11 C12 C20A C17A 119.28(14) .
C13A C12 C20A C17A 2.19(16) .
C22 C21 C21A C24A -1.4(2) .
C22 C21 C21A C29 179.48(15) .
O29 C29 C21A C21 58.7(2) .
C30 C29 C21A C21 -61.8(2) .
C28A C29 C21A C21 179.80(15) .
O29 C29 C21A C24A -120.52(14) .
C30 C29 C21A C24A 118.95(15) .
C28A C29 C21A C24A 0.59(16) .
C23 C24 C24A C21A -0.3(2) .
C23 C24 C24A C25A -179.12(15) .
C21 C21A C24A C24 1.6(2) .
C29 C21A C24A C24 -179.16(13) .
C21 C21A C24A C25A -179.38(14) .
C29 C21A C24A C25A -0.10(17) .
C26 C25 C25A C28A 0.6(2) .
C26 C25 C25A C24A 179.84(15) .
C24 C24A C25A C25 -0.9(3) .
C21A C24A C25A C25 -179.81(16) .
C24 C24A C25A C28A 178.44(15) .
C21A C24A C25A C28A -0.50(17) .
C27 C28 C28A C25A -1.7(2) .
C27 C28 C28A C29 179.22(15) .
C25 C25A C28A C28 1.0(2) .
C24A C25A C28A C28 -178.36(14) .
C25 C25A C28A C29 -179.70(14) .
C24A C25A C28A C29 0.90(17) .
O29 C29 C28A C28 -61.0(2) .
C30 C29 C28A C28 57.0(2) .
C21A C29 C28A C28 178.29(15) .
O29 C29 C28A C25A 119.79(14) .
C30 C29 C28A C25A -122.18(14) .
C21A C29 C28A C25A -0.91(16) .
C1GB N1G C1GA C2G -169(6) .
C1GB C2G C1GA N1G 169(6) .
C1GA N1G C1GB C2G 1.0(5) .
C1GA C2G C1GB N1G -1.0(5) .
